data_7245862
loop_
_publ_author_name
'Komisarek, Daniel'
'Haj Hassani Sohi, Takin'
'Vasylyeva, Vera'

_publ_section_title
;
 Co-Crystals of Zwitterionic GABA API&#x2019;s Pregabalin and Phenibut:
 Properties and Application
;
_journal_name_full CrystEngComm
_journal_paper_doi 10.1039/D2CE01416E
_journal_year 2022
_chemical_absolute_configuration ad
_chemical_formula_moiety 'C8 H18 N O2, C8 H7 O3'
_chemical_formula_sum 'C16 H25 N O5'
_chemical_formula_weight 311.37
_chemical_name_common '(S)-Pregabalin (R)-Mandelic Acid'
_chemical_name_systematic '(S)-3-isobutyl-\^I^3^-aminobutyric acid (R)-2-Hydroxy-2-phenylacetic acid'
_space_group_crystal_system monoclinic
_space_group_IT_number 4
_space_group_name_Hall 'P 2yb'
_space_group_name_H-M_alt 'P 1 21 1'
_atom_sites_solution_hydrogens difmap
_atom_sites_solution_primary dual
_audit_creation_date 2021-09-08
_audit_creation_method
;
Olex2 1.3
(compiled 2020.11.12 svn.r5f609507 for OlexSys, GUI svn.r6272)
;
_audit_update_record
;
2022-05-03 deposited with the CCDC.	2022-11-17 downloaded from the CCDC.
;
_cell_angle_alpha 90
_cell_angle_beta 92.6620(10)
_cell_angle_gamma 90
_cell_formula_units_Z 4
_cell_length_a 6.07710(10)
_cell_length_b 29.9265(5)
_cell_length_c 9.30660(10)
_cell_measurement_reflns_used 14723
_cell_measurement_temperature 100.0(2)
_cell_measurement_theta_max 77.6270
_cell_measurement_theta_min 2.9660
_cell_volume 1690.73(4)
_computing_cell_refinement 'CrysAlisPro 1.171.41.90a (Rigaku OD, 2020)'
_computing_data_collection 'CrysAlisPro 1.171.41.90a (Rigaku OD, 2020)'
_computing_data_reduction 'CrysAlisPro 1.171.41.90a (Rigaku OD, 2020)'
_computing_molecular_graphics 'Olex2 1.5 (Dolomanov et al., 2009)'
_computing_publication_material 'Olex2 1.5 (Dolomanov et al., 2009)'
_computing_structure_refinement 'XL  (Sheldrick, 2008)'
_computing_structure_solution 'SHELXT 2014/5 (Sheldrick, 2014)'
_diffrn_ambient_environment N~2~
_diffrn_ambient_temperature 100.0(2)
_diffrn_detector 'Hybrid Pixel Array Detector'
_diffrn_detector_area_resol_mean 10.0000
_diffrn_detector_type HyPix
_diffrn_measured_fraction_theta_full 1.000
_diffrn_measured_fraction_theta_max 0.959
_diffrn_measurement_details
;
List of Runs (angles in degrees, time in seconds):

  # Type    Start    End  Width  t~exp~   \w     \q     \k     \f   Frames
#--------------------------------------------------------------------------
  1  \w    100.00 167.00   0.50    0.08    --  109.41  19.00 150.00  134
  2  \w    144.00 178.00   0.50    0.08    --  109.41  38.00   0.00   68
  3  \w    100.00 126.00   0.50    0.08    --  109.41  38.00   0.00   52
  4  \w    -48.00 -20.00   0.50    0.08    --  -90.00  38.00-150.00   56
  5  \w    -67.00 -32.00   0.50    0.08    --  -90.00  57.00-180.00   70
  6  \w    -47.00 -19.00   0.50    0.08    --  -90.00  38.00-120.00   56
  7  \w    -47.00 -18.00   0.50    0.08    --  -90.00  38.00 -90.00   58
  8  \w    -65.00 -40.00   0.50    0.08    --  -90.00  57.00 -30.00   50
  9  \w    -45.00 -20.00   0.50    0.08    --  -90.00  38.00 -30.00   50
 10  \w    -47.00 -20.00   0.50    0.08    --  -90.00  38.00  30.00   54
 11  \w    -46.00 -19.00   0.50    0.08    --  -90.00  38.00  90.00   54
 12  \w    -47.00 -22.00   0.50    0.08    --  -90.00  38.00 150.00   50
 13  \w    -31.00  24.00   0.50    0.05    --  -49.27  19.00 150.00  110
 14  \w    -26.00  19.00   0.50    0.05    --  -49.27  19.00-120.00   90
 15  \w    106.00 131.00   0.50    0.08    --  109.41 147.00-155.00   50
 16  \w    107.00 162.00   0.50    0.08    --  109.41 125.00 -30.00  110
 17  \w    112.00 137.00   0.50    0.08    --  109.41 125.00  39.00   50
 18  \w    -23.00  20.00   0.50    0.05    --   49.27 -19.00 -60.00   86
 19  \w     38.00  87.00   0.50    0.08    --  109.41 -77.00 -30.00   98
 20  \w     38.00  99.00   0.50    0.08    --  109.41 -77.00  30.00  122
 21  \w     51.00  91.00   0.50    0.08    --  109.41 -77.00  90.00   80
 22  \w     37.00  87.00   0.50    0.08    --  109.41 -99.00 150.00  100
 23  \w     96.00 124.00   0.50    0.08    --  109.41-147.00 155.00   56
 24  \w     75.00 104.00   0.50    0.05    --   49.27-147.00 155.00   58
 25  \w     81.00 109.00   0.50    0.08    --  109.41-125.00  60.00   56
 26  \w     50.00  76.00   0.50    0.08    --  109.41-125.00  60.00   52
 27  \w     43.00 101.00   0.50    0.08    --  109.41-125.00   0.00  116
 28  \w     72.00 110.00   0.50    0.08    --  109.41-125.00 -38.00   76
 29  \w     63.00 107.00   0.50    0.08    --  109.41-107.00 -65.01   88
 30  \w     49.00 109.00   0.50    0.08    --  109.41-125.00 -90.00  120
 31  \w     63.00 107.00   0.50    0.08    --  109.41-107.00-161.82   88
 32  \w     36.00  69.00   0.50    0.05    --   49.27-125.00 -38.00   66
 33  \w    -68.00 -40.00   0.50    0.05    --  -49.27 125.00  39.00   56
 34  \w    -87.00 -62.00   0.50    0.05    --  -49.27 147.00-155.00   50
 35  \w    -94.00 -62.00   0.50    0.08    --  -90.00 147.00-155.00   64
 36  \w    -85.00 -19.00   0.50    0.08    --  -90.00 125.00  39.00  132
 37  \w   -161.00 -82.00   0.50    0.08    --  -90.00 -38.00 150.00  158
 38  \w   -120.00 -32.00   0.50    0.05    --  -49.27 -77.00 -90.00  176
 39  \w   -120.00 -74.00   0.50    0.05    --  -49.27-125.00 -38.00   92
 40  \w   -118.00 -74.00   0.50    0.05    --  -49.27-125.00  60.00   88
 41  \w   -120.00 -73.00   0.50    0.05    --  -49.27-125.00 120.00   94
 42  \w    -95.00 -69.00   0.50    0.05    --  -49.27-147.00 155.00   52
 43  \w   -114.00 -68.00   0.50    0.08    --  -90.00-147.00 155.00   92
 44  \w   -124.00 -86.00   0.50    0.08    --  -90.00 -99.00  90.00   76
 45  \w   -105.00 -74.00   0.50    0.08    --  -90.00-125.00 -38.00   62
;
_diffrn_measurement_device 'four-circle diffractometer'
_diffrn_measurement_device_type 'XtaLAB Synergy, Dualflex, HyPix'
_diffrn_measurement_method '\w scans'
_diffrn_orient_matrix_type 'CrysAlisPro convention (1999,Acta A55,543-557)'
_diffrn_orient_matrix_UB_11 0.0167058000
_diffrn_orient_matrix_UB_12 -0.0513094000
_diffrn_orient_matrix_UB_13 -0.0064926000
_diffrn_orient_matrix_UB_21 -0.1496025000
_diffrn_orient_matrix_UB_22 -0.0002554000
_diffrn_orient_matrix_UB_23 -0.1382771000
_diffrn_orient_matrix_UB_31 0.2042864000
_diffrn_orient_matrix_UB_32 0.0040486000
_diffrn_orient_matrix_UB_33 -0.0911692000
_diffrn_radiation_monochromator mirror
_diffrn_radiation_probe x-ray
_diffrn_radiation_type 'Cu K\a'
_diffrn_radiation_wavelength 1.54184
_diffrn_reflns_av_R_equivalents 0.0874
_diffrn_reflns_av_unetI/netI 0.0739
_diffrn_reflns_Laue_measured_fraction_full 1.000
_diffrn_reflns_Laue_measured_fraction_max 0.959
_diffrn_reflns_limit_h_max 7
_diffrn_reflns_limit_h_min -6
_diffrn_reflns_limit_k_max 37
_diffrn_reflns_limit_k_min -35
_diffrn_reflns_limit_l_max 11
_diffrn_reflns_limit_l_min -11
_diffrn_reflns_number 21324
_diffrn_reflns_point_group_measured_fraction_full 0.998
_diffrn_reflns_point_group_measured_fraction_max 0.933
_diffrn_reflns_theta_full 67.684
_diffrn_reflns_theta_max 77.829
_diffrn_reflns_theta_min 2.953
_diffrn_source 'micro-focus sealed X-ray tube'
_diffrn_source_type 'PhotonJet (Cu) X-ray Source'
_exptl_absorpt_coefficient_mu 0.745
_exptl_absorpt_correction_T_max 1.000
_exptl_absorpt_correction_T_min 0.351
_exptl_absorpt_correction_type gaussian
_exptl_absorpt_process_details
;
CrysAlisPro 1.171.41.90a (Rigaku Oxford Diffraction, 2020)
Numerical absorption correction based on gaussian integration over
a multifaceted crystal model
Empirical absorption correction using spherical harmonics,
implemented in SCALE3 ABSPACK scaling algorithm.
;
_exptl_crystal_colour Colourless
_exptl_crystal_density_diffrn 1.223
_exptl_crystal_density_method 'not measured'
_exptl_crystal_description Plate
_exptl_crystal_F_000 672
_exptl_crystal_size_max 0.54
_exptl_crystal_size_mid 0.38
_exptl_crystal_size_min 0.15
_refine_diff_density_max 0.213
_refine_diff_density_min -0.278
_refine_diff_density_rms 0.062
_refine_ls_abs_structure_details
;
 Flack x determined using 2899 quotients [(I+)-(I-)]/[(I+)+(I-)]
 (Parsons, Flack and Wagner, Acta Cryst. B69 (2013) 249-259).
;
_refine_ls_abs_structure_Flack -0.05(12)
_refine_ls_extinction_method none
_refine_ls_goodness_of_fit_ref 1.050
_refine_ls_hydrogen_treatment refall
_refine_ls_matrix_type full
_refine_ls_number_parameters 597
_refine_ls_number_reflns 6745
_refine_ls_number_restraints 1
_refine_ls_restrained_S_all 1.050
_refine_ls_R_factor_all 0.0510
_refine_ls_R_factor_gt 0.0497
_refine_ls_shift/su_max 0.000
_refine_ls_shift/su_mean 0.000
_refine_ls_structure_factor_coef Fsqd
_refine_ls_weighting_details 'w=1/[\s^2^(Fo^2^)+(0.0808P)^2^] where P=(Fo^2^+2Fc^2^)/3'
_refine_ls_weighting_scheme calc
_refine_ls_wR_factor_gt 0.1190
_refine_ls_wR_factor_ref 0.1205
_reflns_Friedel_coverage 0.908
_reflns_Friedel_fraction_full 0.997
_reflns_Friedel_fraction_max 0.905
_reflns_number_gt 6480
_reflns_number_total 6745
_reflns_threshold_expression 'I > 2\s(I)'
_cod_data_source_file d2ce01416e2.cif
_cod_data_source_block S-PGB_R-MAN
_cod_database_code 7245862
_shelx_shelxl_version_number 2017/1
_chemical_oxdiff_formula 'C8 H18 N O2 C8 H7 O3'
_shelx_space_group_comment
;
The symmetry employed for this shelxl refinement is uniquely defined
by the following loop, which should always be used as a source of
symmetry information in preference to the above space-group names.
They are only intended as comments.
;
_shelx_estimated_absorpt_t_max 0.896
_shelx_estimated_absorpt_t_min 0.689
_olex2_refinement_description
;
;
_olex2_submission_special_instructions 'No special instructions were received'
_oxdiff_exptl_absorpt_empirical_details
;
Empirical correction (ABSPACK) includes:
- Absorption correction using spherical harmonics
- Frame scaling
;
_oxdiff_exptl_absorpt_empirical_full_max 1.748
_oxdiff_exptl_absorpt_empirical_full_min 0.752

loop_
_space_group_symop_operation_xyz
'x, y, z'
'-x, y+1/2, -z'

loop_
_atom_site_label
_atom_site_type_symbol
_atom_site_fract_x
_atom_site_fract_y
_atom_site_fract_z
_atom_site_U_iso_or_equiv
_atom_site_adp_type
_atom_site_occupancy
_atom_site_site_symmetry_order
_atom_site_calc_flag
_atom_site_refinement_flags_posn
_atom_site_refinement_flags_adp
_atom_site_refinement_flags_occupancy
_atom_site_disorder_assembly
_atom_site_disorder_group
O1C O 0.1545(3) 0.44442(7) 0.75425(19) 0.0248(4) Uani 1 1 d . . . . .
O1D O 0.7342(3) 0.53713(7) 0.09496(19) 0.0284(4) Uani 1 1 d . . . . .
O1A O 0.2020(3) 0.52261(7) 0.6437(2) 0.0280(4) Uani 1 1 d . . . . .
O2C O 0.4479(3) 0.44925(7) 0.90642(19) 0.0280(4) Uani 1 1 d . . . . .
O1B O 0.9142(3) 0.49148(7) 0.3027(2) 0.0301(4) Uani 1 1 d . . . . .
O2D O 0.9976(3) 0.52421(7) -0.0604(2) 0.0295(4) Uani 1 1 d . . . . .
O2A O 0.4100(3) 0.50057(7) 0.4647(2) 0.0282(4) Uani 1 1 d . . . . .
O008 O 0.7464(4) 0.54730(7) -0.2880(2) 0.0297(4) Uani 1 1 d . . . . .
O3C O 0.2415(4) 0.41739(8) 1.1285(2) 0.0329(5) Uani 1 1 d . . . . .
O2B O 0.6844(4) 0.43661(9) 0.2340(3) 0.0433(6) Uani 1 1 d . . . . .
N1A N 0.3088(4) 0.52365(9) 0.1690(2) 0.0266(5) Uani 1 1 d . . . . .
N1B N 0.7045(4) 0.44781(8) 0.6698(2) 0.0241(4) Uani 1 1 d . . . . .
C1C C 0.2528(4) 0.43863(9) 0.8754(3) 0.0216(5) Uani 1 1 d . . . . .
C1D C 0.8098(4) 0.53672(9) -0.0295(3) 0.0232(5) Uani 1 1 d . . . . .
C1B C 0.8370(4) 0.45012(10) 0.3098(3) 0.0273(5) Uani 1 1 d . . . . .
C3C C 0.0725(4) 0.36815(10) 0.9466(3) 0.0251(5) Uani 1 1 d . . . . .
C3A C 0.3915(4) 0.58962(9) 0.3348(3) 0.0256(5) Uani 1 1 d . . . . .
C3D C 0.6106(4) 0.60428(10) -0.1296(3) 0.0273(5) Uani 1 1 d . . . . .
C1A C 0.3079(4) 0.52959(9) 0.5250(3) 0.0237(5) Uani 1 1 d . . . . .
C3B C 0.8310(4) 0.38801(9) 0.5036(3) 0.0245(5) Uani 1 1 d . . . . .
C2D C 0.6570(4) 0.55491(9) -0.1509(3) 0.0245(5) Uani 1 1 d . . . . .
C2B C 0.9640(4) 0.42264(9) 0.4215(3) 0.0249(5) Uani 1 1 d . . . . .
C2C C 0.1236(4) 0.41579(10) 0.9936(3) 0.0253(5) Uani 1 1 d . . . . .
C4D C 0.4005(5) 0.62114(11) -0.1569(3) 0.0315(6) Uani 1 1 d . . . . .
C2A C 0.2904(5) 0.57719(10) 0.4767(3) 0.0306(6) Uani 1 1 d . . . . .
C4A C 0.2611(5) 0.57090(11) 0.2039(3) 0.0301(6) Uani 1 1 d . . . . .
C4C C -0.1383(5) 0.35630(10) 0.8962(3) 0.0308(6) Uani 1 1 d . . . . .
C5A C 0.3967(5) 0.64056(11) 0.3164(3) 0.0320(6) Uani 1 1 d . . . . .
C5B C 0.7434(5) 0.34855(10) 0.4127(3) 0.0310(6) Uani 1 1 d . . . . .
C4B C 0.6352(4) 0.40897(10) 0.5765(3) 0.0250(5) Uani 1 1 d . . . . .
C6A C 0.5149(6) 0.66793(12) 0.4348(4) 0.0396(7) Uani 1 1 d . . . . .
C5C C -0.1808(6) 0.31354(12) 0.8432(4) 0.0395(7) Uani 1 1 d . . . . .
C8D C 0.7790(5) 0.63320(12) -0.0844(4) 0.0400(7) Uani 1 1 d . . . . .
C8C C 0.2378(5) 0.33601(11) 0.9490(4) 0.0356(6) Uani 1 1 d . . . . .
C6C C -0.0133(6) 0.28215(12) 0.8431(4) 0.0437(8) Uani 1 1 d . . . . .
C7D C 0.7378(6) 0.67865(12) -0.0706(5) 0.0489(9) Uani 1 1 d . . . . .
C7C C 0.1950(6) 0.29342(13) 0.8969(5) 0.0454(8) Uani 1 1 d . . . . .
C5D C 0.3607(6) 0.66660(13) -0.1445(4) 0.0411(7) Uani 1 1 d . . . . .
C8B C 1.1073(7) 0.30689(16) 0.4153(5) 0.0544(10) Uani 1 1 d . . . . .
C6D C 0.5284(7) 0.69531(12) -0.1024(5) 0.0487(8) Uani 1 1 d . . . . .
C6B C 0.9139(6) 0.32441(11) 0.3243(4) 0.0398(7) Uani 1 1 d . . . . .
C7B C 0.7985(9) 0.28695(15) 0.2391(4) 0.0534(10) Uani 1 1 d . . . . .
C7A C 0.7514(8) 0.65336(19) 0.4656(8) 0.0687(14) Uani 1 1 d . . . . .
C8A C 0.4946(10) 0.71775(15) 0.4004(6) 0.0623(11) Uani 1 1 d . . . . .
H4A H 0.544(6) 0.5792(12) 0.339(4) 0.023(8) Uiso 1 1 d . . . . .
H1D H 0.514(5) 0.5389(12) -0.155(3) 0.020(7) Uiso 1 1 d . . . . .
H4B H 0.938(5) 0.3739(12) 0.583(4) 0.022(7) Uiso 1 1 d . . . . .
H11B H 0.688(7) 0.3240(17) 0.482(5) 0.045(11) Uiso 1 1 d . . . . .
H7D H 0.926(7) 0.6211(16) -0.054(5) 0.047(11) Uiso 1 1 d . . . . .
H6C H 0.302(7) 0.2738(15) 0.904(4) 0.035(9) Uiso 1 1 d . . . . .
H3D H 0.280(6) 0.6028(14) -0.193(4) 0.033(9) Uiso 1 1 d . . . . .
H6A H 0.115(7) 0.5726(15) 0.218(5) 0.038(10) Uiso 1 1 d . . . . .
H2C H 0.363(7) 0.4232(14) 1.117(4) 0.032(10) Uiso 1 1 d . . . . .
H6D H 0.860(8) 0.6972(18) -0.041(6) 0.053(12) Uiso 1 1 d . . . . .
H5A H 0.298(9) 0.5862(19) 0.118(6) 0.060(13) Uiso 1 1 d . . . . .
H3C H -0.264(7) 0.3789(17) 0.899(5) 0.048(11) Uiso 1 1 d . . . . .
H10B H 0.629(7) 0.3586(15) 0.345(5) 0.039(10) Uiso 1 1 d . . . . .
H7C H 0.386(7) 0.3469(14) 0.983(4) 0.034(9) Uiso 1 1 d . . . . .
H6B H 0.524(6) 0.4212(13) 0.507(4) 0.030(8) Uiso 1 1 d . . . . .
H10A H 0.470(7) 0.6472(16) 0.232(5) 0.047(11) Uiso 1 1 d . . . . .
H8B H 0.702(6) 0.4724(15) 0.612(4) 0.032(9) Uiso 1 1 d . . . . .
H18B H 1.193(9) 0.334(2) 0.482(6) 0.065(14) Uiso 1 1 d . . . . .
H3B H 1.036(5) 0.4461(13) 0.496(4) 0.027(8) Uiso 1 1 d . . . . .
H12A H 0.449(9) 0.665(2) 0.524(7) 0.063(14) Uiso 1 1 d . . . . .
H2D H 0.884(7) 0.5440(14) -0.278(4) 0.031(9) Uiso 1 1 d . . . . .
H16B H 1.215(11) 0.290(2) 0.354(8) 0.084(18) Uiso 1 1 d . . . . .
H15B H 0.762(8) 0.261(2) 0.309(6) 0.063(14) Uiso 1 1 d . . . . .
H5B H 0.566(6) 0.3878(14) 0.643(4) 0.030(9) Uiso 1 1 d . . . . .
H7B H 0.608(6) 0.4498(14) 0.746(4) 0.032(9) Uiso 1 1 d . . . . .
H2B H 1.083(5) 0.4087(13) 0.363(4) 0.025(8) Uiso 1 1 d . . . . .
H1C H -0.018(5) 0.4308(11) 0.997(3) 0.019(7) Uiso 1 1 d . . . . .
H14B H 0.666(9) 0.298(2) 0.179(6) 0.065(15) Uiso 1 1 d . . . . .
H1B H 0.847(7) 0.5085(16) 0.223(5) 0.044(11) Uiso 1 1 d . . . . .
H11A H 0.227(7) 0.6516(16) 0.302(5) 0.043(11) Uiso 1 1 d . . . . .
H13B H 0.892(9) 0.273(2) 0.183(7) 0.068(15) Uiso 1 1 d . . . . .
H5C H -0.045(7) 0.2541(16) 0.805(5) 0.041(10) Uiso 1 1 d . . . . .
H8A H 0.294(5) 0.5066(13) 0.239(4) 0.021(8) Uiso 1 1 d . . . . .
H15A H 0.808(7) 0.6587(15) 0.379(5) 0.034(10) Uiso 1 1 d . . . . .
H4C H -0.347(8) 0.3050(18) 0.802(5) 0.054(12) Uiso 1 1 d . . . . .
H18A H 0.578(9) 0.737(2) 0.467(6) 0.063(14) Uiso 1 1 d . . . . .
H7A H 0.439(7) 0.5224(14) 0.139(4) 0.034(9) Uiso 1 1 d . . . . .
H2A H 0.360(8) 0.5921(17) 0.556(6) 0.052(12) Uiso 1 1 d . . . . .
H17B H 1.054(8) 0.2863(18) 0.487(6) 0.054(13) Uiso 1 1 d . . . . .
H3A H 0.139(8) 0.5893(17) 0.479(5) 0.047(11) Uiso 1 1 d . . . . .
H13A H 0.774(9) 0.621(2) 0.483(6) 0.065(14) Uiso 1 1 d . . . . .
H16A H 0.330(13) 0.728(3) 0.390(8) 0.09(2) Uiso 1 1 d . . . . .
H9B H 0.851(9) 0.444(2) 0.710(6) 0.059(13) Uiso 1 1 d . . . . .
H4D H 0.215(9) 0.6791(19) -0.163(6) 0.064(14) Uiso 1 1 d . . . . .
H9A H 0.208(7) 0.5159(15) 0.097(5) 0.038(10) Uiso 1 1 d . . . . .
H5D H 0.511(8) 0.7290(18) -0.096(5) 0.054(12) Uiso 1 1 d . . . . .
H17A H 0.579(9) 0.722(2) 0.312(7) 0.070(16) Uiso 1 1 d . . . . .
H12B H 0.962(6) 0.3488(15) 0.257(4) 0.036(10) Uiso 1 1 d . . . . .
H1A H 0.217(8) 0.495(2) 0.678(5) 0.053(12) Uiso 1 1 d . . . . .
H14A H 0.832(15) 0.677(3) 0.547(10) 0.12(3) Uiso 1 1 d . . . . .

loop_
_atom_site_aniso_label
_atom_site_aniso_U_11
_atom_site_aniso_U_22
_atom_site_aniso_U_33
_atom_site_aniso_U_23
_atom_site_aniso_U_13
_atom_site_aniso_U_12
O1C 0.0269(8) 0.0281(10) 0.0191(8) 0.0033(7) -0.0011(6) -0.0022(7)
O1D 0.0281(9) 0.0347(11) 0.0226(9) 0.0039(8) 0.0031(7) 0.0007(8)
O1A 0.0348(9) 0.0267(10) 0.0229(8) 0.0034(8) 0.0065(7) 0.0000(8)
O2C 0.0244(8) 0.0361(11) 0.0236(9) 0.0020(8) 0.0013(7) -0.0033(8)
O1B 0.0281(9) 0.0324(11) 0.0294(10) 0.0065(8) -0.0033(8) -0.0025(8)
O2D 0.0260(8) 0.0382(12) 0.0241(8) -0.0021(8) 0.0004(7) 0.0056(8)
O2A 0.0319(9) 0.0264(10) 0.0265(9) 0.0015(8) 0.0023(7) 0.0044(8)
O008 0.0345(11) 0.0334(11) 0.0211(9) -0.0016(8) -0.0001(7) 0.0034(8)
O3C 0.0337(11) 0.0480(13) 0.0169(8) 0.0014(8) 0.0008(7) -0.0092(9)
O2B 0.0429(11) 0.0507(15) 0.0347(11) 0.0085(10) -0.0158(9) -0.0162(10)
N1A 0.0245(10) 0.0346(13) 0.0210(10) -0.0016(10) 0.0031(9) -0.0025(9)
N1B 0.0250(10) 0.0245(11) 0.0229(10) 0.0018(9) 0.0025(8) 0.0012(8)
C1C 0.0245(11) 0.0207(12) 0.0195(10) -0.0005(9) 0.0019(8) 0.0005(9)
C1D 0.0251(11) 0.0205(12) 0.0238(11) -0.0010(10) -0.0011(9) -0.0020(9)
C1B 0.0271(12) 0.0359(15) 0.0190(11) 0.0003(11) 0.0011(9) -0.0070(11)
C3C 0.0282(12) 0.0267(13) 0.0208(11) 0.0040(10) 0.0043(9) -0.0003(10)
C3A 0.0281(12) 0.0275(14) 0.0211(11) 0.0014(10) 0.0015(9) -0.0016(10)
C3D 0.0311(12) 0.0262(14) 0.0246(12) 0.0017(10) 0.0017(10) 0.0009(11)
C1A 0.0241(11) 0.0270(14) 0.0197(11) 0.0014(9) -0.0015(9) -0.0016(10)
C3B 0.0272(11) 0.0252(13) 0.0213(11) 0.0006(10) 0.0027(9) 0.0007(10)
C2D 0.0273(12) 0.0248(13) 0.0212(12) -0.0009(9) -0.0002(10) -0.0004(10)
C2B 0.0246(11) 0.0289(14) 0.0212(11) 0.0008(10) 0.0015(9) -0.0043(10)
C2C 0.0261(11) 0.0299(14) 0.0201(11) 0.0005(10) 0.0025(9) -0.0005(10)
C4D 0.0330(13) 0.0322(16) 0.0293(13) 0.0006(11) 0.0010(11) 0.0052(12)
C2A 0.0435(15) 0.0243(14) 0.0247(13) 0.0024(11) 0.0101(11) 0.0035(12)
C4A 0.0324(13) 0.0326(15) 0.0249(12) 0.0033(11) -0.0018(10) -0.0002(11)
C4C 0.0325(14) 0.0295(15) 0.0305(13) 0.0039(11) 0.0022(11) -0.0025(11)
C5A 0.0371(14) 0.0299(15) 0.0291(13) 0.0071(11) 0.0038(11) -0.0018(11)
C5B 0.0362(14) 0.0293(15) 0.0275(13) 0.0008(11) 0.0010(11) -0.0042(11)
C4B 0.0233(11) 0.0263(13) 0.0253(11) 0.0013(10) 0.0009(9) -0.0020(10)
C6A 0.0455(17) 0.0330(17) 0.0401(17) 0.0008(13) -0.0006(14) -0.0075(13)
C5C 0.0449(16) 0.0347(17) 0.0381(16) 0.0023(13) -0.0039(13) -0.0109(13)
C8D 0.0334(15) 0.0295(16) 0.057(2) -0.0005(14) -0.0014(13) 0.0012(12)
C8C 0.0315(14) 0.0319(16) 0.0435(16) 0.0057(13) 0.0039(12) 0.0030(12)
C6C 0.058(2) 0.0296(17) 0.0436(17) -0.0045(13) 0.0080(15) -0.0054(14)
C7D 0.0463(18) 0.0275(17) 0.072(3) -0.0065(16) -0.0008(17) -0.0050(14)
C7C 0.0457(17) 0.0323(17) 0.059(2) 0.0021(15) 0.0116(15) 0.0089(14)
C5D 0.0418(16) 0.0380(18) 0.0433(17) 0.0017(14) -0.0004(13) 0.0125(14)
C8B 0.055(2) 0.051(2) 0.059(2) -0.0045(19) 0.0133(19) 0.0151(18)
C6D 0.060(2) 0.0285(17) 0.058(2) -0.0008(15) -0.0004(17) 0.0090(15)
C6B 0.0558(18) 0.0295(16) 0.0352(15) -0.0036(13) 0.0136(13) -0.0007(14)
C7B 0.082(3) 0.0377(19) 0.0418(18) -0.0106(16) 0.012(2) -0.0065(19)
C7A 0.048(2) 0.056(3) 0.100(4) -0.007(3) -0.022(3) -0.007(2)
C8A 0.081(3) 0.0328(19) 0.072(3) 0.0013(19) -0.006(2) -0.011(2)

loop_
_atom_type_symbol
_atom_type_description
_atom_type_scat_dispersion_real
_atom_type_scat_dispersion_imag
_atom_type_scat_source
C C 0.0181 0.0091 'International Tables Vol C Tables 4.2.6.8 and 6.1.1.4'
H H 0.0000 0.0000 'International Tables Vol C Tables 4.2.6.8 and 6.1.1.4'
N N 0.0311 0.0180 'International Tables Vol C Tables 4.2.6.8 and 6.1.1.4'
O O 0.0492 0.0322 'International Tables Vol C Tables 4.2.6.8 and 6.1.1.4'

loop_
_exptl_crystal_face_index_h
_exptl_crystal_face_index_k
_exptl_crystal_face_index_l
_exptl_crystal_face_perp_dist
0 -1 -2 0.2533
1 1 0 0.1957
2 0 -5 0.3154
0 -19 -1 0.0560
2 16 -1 0.1427
0 19 1 0.0915
-1 17 2 0.1274
1 8 5 0.1527
-3 -8 -2 0.1526
3 8 1 0.1883
-3 13 -2 0.1314
1 11 -5 0.2217
0 -13 4 0.1759
-3 -1 3 0.2386
1 -14 3 0.1681
0 19 0 0.1028
1 18 -1 0.1350
-4 5 -2 0.1355
-2 17 -1 0.0960
1 15 -4 0.1827
0 -4 6 0.1701

loop_
_geom_angle_atom_site_label_1
_geom_angle_atom_site_label_2
_geom_angle_atom_site_label_3
_geom_angle
_geom_angle_site_symmetry_1
_geom_angle_site_symmetry_3
_geom_angle_publ_flag
C1A O1A H1A 113(3) . . ?
C1B O1B H1B 113(3) . . ?
C2D O008 H2D 110(3) . . ?
C2C O3C H2C 109(3) . . ?
C4A N1A H8A 112(2) . . ?
C4A N1A H7A 108(3) . . ?
C4A N1A H9A 106(3) . . ?
H8A N1A H7A 111(4) . . ?
H8A N1A H9A 109(4) . . ?
H7A N1A H9A 110(4) . . ?
C4B N1B H8B 107(3) . . ?
C4B N1B H7B 108(2) . . ?
C4B N1B H9B 111(3) . . ?
H8B N1B H7B 114(4) . . ?
H8B N1B H9B 109(4) . . ?
H7B N1B H9B 108(4) . . ?
O1C C1C C2C 117.5(2) . . ?
O2C C1C O1C 125.2(2) . . ?
O2C C1C C2C 117.3(2) . . ?
O1D C1D C2D 116.0(2) . . ?
O2D C1D O1D 126.1(2) . . ?
O2D C1D C2D 117.9(2) . . ?
O1B C1B C2B 111.9(2) . . ?
O2B C1B O1B 123.1(3) . . ?
O2B C1B C2B 125.0(3) . . ?
C4C C3C C2C 120.6(3) . . ?
C4C C3C C8C 118.9(3) . . ?
C8C C3C C2C 120.5(3) . . ?
C2A C3A C5A 110.4(2) . . ?
C2A C3A H4A 108(2) . . ?
C4A C3A C2A 112.7(2) . . ?
C4A C3A C5A 106.7(2) . . ?
C4A C3A H4A 112(2) . . ?
C5A C3A H4A 107(2) . . ?
C4D C3D C2D 120.4(3) . . ?
C4D C3D C8D 119.2(3) . . ?
C8D C3D C2D 120.4(3) . . ?
O1A C1A C2A 111.8(2) . . ?
O2A C1A O1A 123.4(3) . . ?
O2A C1A C2A 124.8(2) . . ?
C2B C3B H4B 107.3(19) . . ?
C5B C3B C2B 114.9(2) . . ?
C5B C3B H4B 105.4(19) . . ?
C4B C3B C2B 112.4(2) . . ?
C4B C3B C5B 107.6(2) . . ?
C4B C3B H4B 108.8(19) . . ?
O008 C2D C1D 111.1(2) . . ?
O008 C2D C3D 110.6(2) . . ?
O008 C2D H1D 105.1(19) . . ?
C1D C2D H1D 110.8(19) . . ?
C3D C2D C1D 111.1(2) . . ?
C3D C2D H1D 108(2) . . ?
C1B C2B C3B 116.5(2) . . ?
C1B C2B H3B 106(2) . . ?
C1B C2B H2B 102(2) . . ?
C3B C2B H3B 109.2(19) . . ?
C3B C2B H2B 113(2) . . ?
H3B C2B H2B 110(3) . . ?
O3C C2C C1C 111.3(2) . . ?
O3C C2C C3C 112.0(2) . . ?
O3C C2C H1C 111.4(19) . . ?
C1C C2C H1C 107.5(19) . . ?
C3C C2C C1C 108.3(2) . . ?
C3C C2C H1C 106(2) . . ?
C3D C4D C5D 120.3(3) . . ?
C3D C4D H3D 122(2) . . ?
C5D C4D H3D 117(2) . . ?
C3A C2A H2A 112(3) . . ?
C3A C2A H3A 110(3) . . ?
C1A C2A C3A 117.7(2) . . ?
C1A C2A H2A 101(3) . . ?
C1A C2A H3A 113(3) . . ?
H2A C2A H3A 101(4) . . ?
N1A C4A C3A 115.2(2) . . ?
N1A C4A H6A 107(3) . . ?
N1A C4A H5A 103(3) . . ?
C3A C4A H6A 110(3) . . ?
C3A C4A H5A 111(3) . . ?
H6A C4A H5A 111(4) . . ?
C3C C4C C5C 120.5(3) . . ?
C3C C4C H3C 120(3) . . ?
C5C C4C H3C 119(3) . . ?
C3A C5A H10A 108(3) . . ?
C3A C5A H11A 107(2) . . ?
C6A C5A C3A 117.7(2) . . ?
C6A C5A H10A 105(3) . . ?
C6A C5A H11A 110(2) . . ?
H10A C5A H11A 108(4) . . ?
C3B C5B H11B 108(3) . . ?
C3B C5B H10B 110(3) . . ?
C6B C5B C3B 115.6(2) . . ?
C6B C5B H11B 104(3) . . ?
C6B C5B H10B 106(2) . . ?
H11B C5B H10B 112(3) . . ?
N1B C4B C3B 111.7(2) . . ?
N1B C4B H6B 105(2) . . ?
N1B C4B H5B 104(2) . . ?
C3B C4B H6B 112(2) . . ?
C3B C4B H5B 112(2) . . ?
H6B C4B H5B 111(3) . . ?
C5A C6A C8A 110.0(3) . . ?
C5A C6A H12A 113(3) . . ?
C7A C6A C5A 113.1(3) . . ?
C7A C6A C8A 112.8(4) . . ?
C7A C6A H12A 104(3) . . ?
C8A C6A H12A 104(4) . . ?
C4C C5C H4C 119(3) . . ?
C6C C5C C4C 120.0(3) . . ?
C6C C5C H4C 121(3) . . ?
C3D C8D H7D 120(3) . . ?
C7D C8D C3D 120.3(3) . . ?
C7D C8D H7D 120(3) . . ?
C3C C8C H7C 115(2) . . ?
C7C C8C C3C 120.5(3) . . ?
C7C C8C H7C 124(2) . . ?
C5C C6C H5C 118(3) . . ?
C7C C6C C5C 119.7(3) . . ?
C7C C6C H5C 122(3) . . ?
C8D C7D H6D 117(3) . . ?
C6D C7D C8D 120.0(3) . . ?
C6D C7D H6D 123(3) . . ?
C8C C7C H6C 118(3) . . ?
C6C C7C C8C 120.4(3) . . ?
C6C C7C H6C 122(3) . . ?
C4D C5D H4D 122(3) . . ?
C6D C5D C4D 120.4(3) . . ?
C6D C5D H4D 118(3) . . ?
C6B C8B H18B 112(3) . . ?
C6B C8B H16B 111(4) . . ?
C6B C8B H17B 109(3) . . ?
H18B C8B H16B 112(5) . . ?
H18B C8B H17B 104(4) . . ?
H16B C8B H17B 108(5) . . ?
C7D C6D H5D 116(3) . . ?
C5D C6D C7D 119.8(3) . . ?
C5D C6D H5D 124(3) . . ?
C5B C6B H12B 102(2) . . ?
C8B C6B C5B 113.0(3) . . ?
C8B C6B C7B 111.3(3) . . ?
C8B C6B H12B 111(2) . . ?
C7B C6B C5B 108.6(3) . . ?
C7B C6B H12B 110(2) . . ?
C6B C7B H15B 110(3) . . ?
C6B C7B H14B 113(3) . . ?
C6B C7B H13B 111(4) . . ?
H15B C7B H14B 113(4) . . ?
H15B C7B H13B 99(5) . . ?
H14B C7B H13B 110(5) . . ?
C6A C7A H15A 100(3) . . ?
C6A C7A H13A 116(3) . . ?
C6A C7A H14A 109(5) . . ?
H15A C7A H13A 105(5) . . ?
H15A C7A H14A 108(6) . . ?
H13A C7A H14A 117(6) . . ?
C6A C8A H18A 114(4) . . ?
C6A C8A H16A 113(5) . . ?
C6A C8A H17A 106(4) . . ?
H18A C8A H16A 110(6) . . ?
H18A C8A H17A 100(5) . . ?
H16A C8A H17A 114(6) . . ?

loop_
_geom_bond_atom_site_label_1
_geom_bond_atom_site_label_2
_geom_bond_distance
_geom_bond_site_symmetry_2
_geom_bond_publ_flag
O1C C1C 1.264(3) . ?
O1D C1D 1.266(3) . ?
O1A C1A 1.320(3) . ?
O1A H1A 0.90(6) . ?
O2C C1C 1.248(3) . ?
O1B C1B 1.326(4) . ?
O1B H1B 0.97(5) . ?
O2D C1D 1.247(3) . ?
O2A C1A 1.219(3) . ?
O008 C2D 1.428(3) . ?
O008 H2D 0.84(4) . ?
O3C C2C 1.417(3) . ?
O3C H2C 0.77(5) . ?
O2B C1B 1.209(4) . ?
N1A C4A 1.482(4) . ?
N1A H8A 0.84(4) . ?
N1A H7A 0.85(4) . ?
N1A H9A 0.91(4) . ?
N1B C4B 1.499(4) . ?
N1B H8B 0.91(5) . ?
N1B H7B 0.94(4) . ?
N1B H9B 0.96(5) . ?
C1C C2C 1.541(3) . ?
C1D C2D 1.529(4) . ?
C1B C2B 1.509(4) . ?
C3C C2C 1.519(4) . ?
C3C C4C 1.389(4) . ?
C3C C8C 1.390(4) . ?
C3A C2A 1.529(4) . ?
C3A C4A 1.528(4) . ?
C3A C5A 1.535(4) . ?
C3A H4A 0.98(4) . ?
C3D C2D 1.519(4) . ?
C3D C4D 1.385(4) . ?
C3D C8D 1.390(4) . ?
C1A C2A 1.496(4) . ?
C3B C2B 1.539(4) . ?
C3B C5B 1.534(4) . ?
C3B C4B 1.531(4) . ?
C3B H4B 1.05(3) . ?
C2D H1D 0.99(3) . ?
C2B H3B 1.06(4) . ?
C2B H2B 1.02(4) . ?
C2C H1C 0.97(3) . ?
C4D C5D 1.387(5) . ?
C4D H3D 0.96(4) . ?
C2A H2A 0.94(5) . ?
C2A H3A 0.99(5) . ?
C4A H6A 0.90(4) . ?
C4A H5A 0.96(6) . ?
C4C C5C 1.391(5) . ?
C4C H3C 1.02(5) . ?
C5A C6A 1.526(4) . ?
C5A H10A 0.94(5) . ?
C5A H11A 1.08(4) . ?
C5B C6B 1.533(4) . ?
C5B H11B 1.05(5) . ?
C5B H10B 0.96(4) . ?
C4B H6B 0.98(4) . ?
C4B H5B 0.99(4) . ?
C6A C7A 1.517(6) . ?
C6A C8A 1.529(6) . ?
C6A H12A 0.94(6) . ?
C5C C6C 1.385(6) . ?
C5C H4C 1.09(5) . ?
C8D C7D 1.390(5) . ?
C8D H7D 0.99(5) . ?
C8C C7C 1.384(5) . ?
C8C H7C 1.00(4) . ?
C6C C7C 1.381(6) . ?
C6C H5C 0.93(5) . ?
C7D C6D 1.386(6) . ?
C7D H6D 0.96(5) . ?
C7C H6C 0.88(4) . ?
C5D C6D 1.376(6) . ?
C5D H4D 0.97(6) . ?
C8B C6B 1.510(6) . ?
C8B H18B 1.14(6) . ?
C8B H16B 1.02(7) . ?
C8B H17B 0.98(6) . ?
C6D H5D 1.02(5) . ?
C6B C7B 1.525(5) . ?
C6B H12B 1.02(4) . ?
C7B H15B 1.05(6) . ?
C7B H14B 1.01(6) . ?
C7B H13B 0.89(7) . ?
C7A H15A 0.90(5) . ?
C7A H13A 0.98(6) . ?
C7A H14A 1.13(10) . ?
C8A H18A 0.96(6) . ?
C8A H16A 1.05(8) . ?
C8A H17A 1.00(6) . ?

loop_
_geom_torsion_atom_site_label_1
_geom_torsion_atom_site_label_2
_geom_torsion_atom_site_label_3
_geom_torsion_atom_site_label_4
_geom_torsion
_geom_torsion_site_symmetry_1
_geom_torsion_site_symmetry_2
_geom_torsion_site_symmetry_3
_geom_torsion_site_symmetry_4
_geom_torsion_publ_flag
O1C C1C C2C O3C -171.4(2) . . . . ?
O1C C1C C2C C3C 65.0(3) . . . . ?
O1D C1D C2D O008 -172.1(2) . . . . ?
O1D C1D C2D C3D 64.2(3) . . . . ?
O1A C1A C2A C3A -175.8(2) . . . . ?
O2C C1C C2C O3C 9.8(3) . . . . ?
O2C C1C C2C C3C -113.8(3) . . . . ?
O1B C1B C2B C3B 145.2(2) . . . . ?
O2D C1D C2D O008 10.0(3) . . . . ?
O2D C1D C2D C3D -113.7(3) . . . . ?
O2A C1A C2A C3A 5.3(4) . . . . ?
O2B C1B C2B C3B -35.5(4) . . . . ?
C3C C4C C5C C6C 1.3(5) . . . . ?
C3C C8C C7C C6C -0.7(5) . . . . ?
C3A C5A C6A C7A 55.2(5) . . . . ?
C3A C5A C6A C8A -177.7(3) . . . . ?
C3D C4D C5D C6D -1.2(5) . . . . ?
C3D C8D C7D C6D -0.2(6) . . . . ?
C3B C5B C6B C8B 57.0(4) . . . . ?
C3B C5B C6B C7B -179.0(3) . . . . ?
C2D C3D C4D C5D -176.7(3) . . . . ?
C2D C3D C8D C7D 177.4(3) . . . . ?
C2B C3B C5B C6B 51.0(3) . . . . ?
C2B C3B C4B N1B -53.1(3) . . . . ?
C2C C3C C4C C5C 175.2(3) . . . . ?
C2C C3C C8C C7C -175.5(3) . . . . ?
C4D C3D C2D O008 97.2(3) . . . . ?
C4D C3D C2D C1D -138.8(3) . . . . ?
C4D C3D C8D C7D -1.7(5) . . . . ?
C4D C5D C6D C7D -0.7(6) . . . . ?
C2A C3A C4A N1A -82.0(3) . . . . ?
C2A C3A C5A C6A 56.2(3) . . . . ?
C4A C3A C2A C1A 71.3(3) . . . . ?
C4A C3A C5A C6A 179.0(3) . . . . ?
C4C C3C C2C O3C 132.3(3) . . . . ?
C4C C3C C2C C1C -104.5(3) . . . . ?
C4C C3C C8C C7C 2.5(5) . . . . ?
C4C C5C C6C C7C 0.6(5) . . . . ?
C5A C3A C2A C1A -169.4(2) . . . . ?
C5A C3A C4A N1A 156.6(2) . . . . ?
C5B C3B C2B C1B 68.2(3) . . . . ?
C5B C3B C4B N1B 179.4(2) . . . . ?
C4B C3B C2B C1B -55.3(3) . . . . ?
C4B C3B C5B C6B 177.0(2) . . . . ?
C5C C6C C7C C8C -0.9(6) . . . . ?
C8D C3D C2D O008 -81.9(3) . . . . ?
C8D C3D C2D C1D 42.1(3) . . . . ?
C8D C3D C4D C5D 2.4(4) . . . . ?
C8D C7D C6D C5D 1.4(7) . . . . ?
C8C C3C C2C O3C -49.7(3) . . . . ?
C8C C3C C2C C1C 73.4(3) . . . . ?
C8C C3C C4C C5C -2.8(4) . . . . ?

loop_
_exptl_oxdiff_crystal_face_indexfrac_h
_exptl_oxdiff_crystal_face_indexfrac_k
_exptl_oxdiff_crystal_face_indexfrac_l
_exptl_oxdiff_crystal_face_x
_exptl_oxdiff_crystal_face_y
_exptl_oxdiff_crystal_face_z
-0.0000 -0.9998 -1.9997 0.0643 0.2768 0.1783
1.0002 1.0103 -0.0029 -0.0351 -0.1495 0.2087
2.4601 0.0607 -4.8912 0.0697 0.3083 0.9487
-0.3232 -19.1114 -0.9429 0.9813 0.1836 -0.0574
2.2272 15.5178 -1.4061 -0.7499 -0.1427 0.6460
0.3054 19.1089 0.9624 -0.9816 -0.1836 0.0520
-1.0572 17.2407 2.3414 -0.9175 -0.1700 -0.3596
0.7245 7.5160 5.4002 -0.4086 -0.8570 -0.3139
-3.1718 -8.0959 -2.3309 0.3775 0.7989 -0.4682
3.4805 7.5035 1.3720 -0.3358 -0.7123 0.6163
-2.6042 12.9038 -1.9363 -0.6930 0.6540 -0.3032
0.9842 11.2726 -4.7466 -0.5311 0.5062 0.6794
-0.0208 -13.0887 4.4596 0.6423 -0.6102 -0.4638
-3.3154 -1.1165 3.4865 -0.0207 0.0142 -0.9997
1.4382 -14.0780 3.4276 0.7241 -0.6855 -0.0757
-0.0549 19.4203 -0.1568 -0.9963 0.0249 0.0817
1.1832 17.9727 -1.4856 -0.8928 0.0238 0.4499
-3.5312 5.3938 -1.8561 -0.3237 0.7836 -0.5303
-1.6413 17.0466 -1.3303 -0.8934 0.4251 -0.1450
0.9660 15.0704 -3.5765 -0.7339 0.3462 0.5844
0.4927 -3.7474 5.8366 0.1626 -0.8798 -0.4466
